data_7704365
loop_
_publ_author_name
'Gu, Jin-Zhong'
'Wan, Shi-Mao'
'Kirillova, Marina V.'
'Kirillov, Alexander M.'

_publ_section_title
;
 H-Bonded and metal(ii)-organic architectures assembled from an unexplored
 aromatic tricarboxylic acid: structural variety and functional
 properties.
;
_journal_issue 21
_journal_name_full 'Dalton transactions (Cambridge, England : 2003)'
_journal_page_first 7197
_journal_page_last 7209
_journal_paper_doi 10.1039/d0dt01261k
_journal_volume 49
_journal_year 2020
_chemical_formula_sum 'C88 H66 N8 Ni2 O16'
_chemical_formula_weight 1608.90
_space_group_crystal_system triclinic
_space_group_IT_number 2
_space_group_name_Hall '-P 1'
_space_group_name_H-M_alt 'P -1'
_atom_sites_solution_hydrogens mixed
_audit_creation_method SHELXL-2014/7
_audit_update_record
;
2020-05-08 deposited with the CCDC.	2020-05-11 downloaded from the CCDC.
;
_cell_angle_alpha 95.914(5)
_cell_angle_beta 93.921(5)
_cell_angle_gamma 101.777(5)
_cell_formula_units_Z 1
_cell_length_a 6.1632(4)
_cell_length_b 12.2650(7)
_cell_length_c 24.6163(17)
_cell_measurement_reflns_used 11613
_cell_measurement_temperature 293(2)
_cell_measurement_theta_max 64.985
_cell_measurement_theta_min 3.626
_cell_volume 1804.3(2)
_computing_cell_refinement 'Bruker SAINT'
_computing_data_collection 'Bruker APEX2'
_computing_data_reduction 'Bruker SAINT'
_computing_molecular_graphics 'Bruker SHELXTL'
_computing_publication_material 'Bruker SHELXTL'
_computing_structure_refinement 'SHELXL-2014/7 (Sheldrick, 2014)'
_computing_structure_solution 'SHELXL-2014/7 (Sheldrick, 2014)'
_diffrn_ambient_temperature 293(2)
_diffrn_measured_fraction_theta_full 0.969
_diffrn_measured_fraction_theta_max 0.969
_diffrn_measurement_device_type 'Bruker APE-II CCD'
_diffrn_measurement_method '\f and \w scans'
_diffrn_radiation_type CuK\a
_diffrn_radiation_wavelength 1.54178
_diffrn_reflns_av_R_equivalents 0.0802
_diffrn_reflns_av_unetI/netI 0.0988
_diffrn_reflns_Laue_measured_fraction_full 0.969
_diffrn_reflns_Laue_measured_fraction_max 0.969
_diffrn_reflns_limit_h_max 7
_diffrn_reflns_limit_h_min -7
_diffrn_reflns_limit_k_max 9
_diffrn_reflns_limit_k_min -14
_diffrn_reflns_limit_l_max 28
_diffrn_reflns_limit_l_min -28
_diffrn_reflns_number 11613
_diffrn_reflns_point_group_measured_fraction_full 0.969
_diffrn_reflns_point_group_measured_fraction_max 0.969
_diffrn_reflns_theta_full 64.985
_diffrn_reflns_theta_max 64.985
_diffrn_reflns_theta_min 3.626
_diffrn_source 'fine-focus sealed tube'
_exptl_absorpt_coefficient_mu 1.315
_exptl_absorpt_correction_T_max 0.779
_exptl_absorpt_correction_T_min 0.743
_exptl_absorpt_correction_type multi-scan
_exptl_absorpt_process_details SADABS
_exptl_crystal_colour green
_exptl_crystal_density_diffrn 1.477
_exptl_crystal_description block
_exptl_crystal_F_000 830
_exptl_crystal_size_max 0.240
_exptl_crystal_size_mid 0.210
_exptl_crystal_size_min 0.200
_exptl_transmission_factor_max 0.769
_exptl_transmission_factor_min 0.766
_refine_diff_density_max 0.895
_refine_diff_density_min -0.636
_refine_diff_density_rms 0.078
_refine_ls_extinction_method none
_refine_ls_goodness_of_fit_ref 1.064
_refine_ls_hydrogen_treatment constr
_refine_ls_matrix_type full
_refine_ls_number_parameters 515
_refine_ls_number_reflns 5971
_refine_ls_number_restraints 0
_refine_ls_restrained_S_all 1.064
_refine_ls_R_factor_all 0.1112
_refine_ls_R_factor_gt 0.0736
_refine_ls_shift/su_max 0.001
_refine_ls_shift/su_mean 0.000
_refine_ls_structure_factor_coef Fsqd
_refine_ls_weighting_details 'w=1/[\s^2^(Fo^2^)+(0.0997P)^2^+0.5903P] where P=(Fo^2^+2Fc^2^)/3'
_refine_ls_weighting_scheme calc
_refine_ls_wR_factor_gt 0.1989
_refine_ls_wR_factor_ref 0.2336
_reflns_Friedel_coverage 0.000
_reflns_number_gt 3865
_reflns_number_total 5971
_reflns_threshold_expression 'I > 2\s(I)'
_cod_data_source_file d0dt01261k2.cif
_cod_data_source_block 406-13Ni
_cod_depositor_comments 'Adding full bibliography for 7704363--7704371.cif.'
_cod_database_code 7704365
_shelx_shelxl_version_number 2014/7
_shelx_space_group_comment
;
The symmetry employed for this shelxl refinement is uniquely defined
by the following loop, which should always be used as a source of
symmetry information in preference to the above space-group names.
They are only intended as comments.
;
_shelx_estimated_absorpt_t_min 0.743
_shelx_estimated_absorpt_t_max 0.779

loop_
_space_group_symop_operation_xyz
'x, y, z'
'-x, -y, -z'

loop_
_atom_site_label
_atom_site_type_symbol
_atom_site_fract_x
_atom_site_fract_y
_atom_site_fract_z
_atom_site_U_iso_or_equiv
_atom_site_adp_type
_atom_site_occupancy
_atom_site_site_symmetry_order
_atom_site_calc_flag
_atom_site_refinement_flags_posn
_atom_site_refinement_flags_adp
_atom_site_refinement_flags_occupancy
_atom_site_disorder_assembly
_atom_site_disorder_group
Ni1 Ni 0.84088(13) 0.53164(6) 0.65249(3) 0.0403(3) Uani 1 1 d . . . . .
N1 N 0.3505(7) 0.7957(4) 0.81634(17) 0.0481(10) Uani 1 1 d . . . . .
N2 N 0.8767(7) 0.4298(3) 0.71385(17) 0.0421(10) Uani 1 1 d . . . . .
N3 N 1.0877(8) -0.2397(4) 0.9903(2) 0.0585(12) Uani 1 1 d . . . . .
N4 N 0.7924(7) 0.6443(3) 0.59672(17) 0.0442(10) Uani 1 1 d . . . . .
O1 O 0.8800(6) 0.6761(3) 0.71461(14) 0.0459(8) Uani 1 1 d . . . . .
O2 O 0.5532(5) 0.5655(3) 0.68719(14) 0.0442(8) Uani 1 1 d . . . . .
O3 O -0.0789(6) 1.2405(3) 0.61427(19) 0.0651(12) Uani 1 1 d . . . . .
O4 O 0.2694(7) 1.3125(4) 0.6031(2) 0.0908(18) Uani 1 1 d . . . . .
O5 O 0.5072(7) 0.3520(4) 0.96298(19) 0.0752(14) Uani 1 1 d . . . . .
O6 O 0.8599(7) 0.3921(4) 0.9441(2) 0.0753(14) Uani 1 1 d . . . . .
H6 H 0.8709 0.3422 0.9632 0.113 Uiso 1 1 calc R U . . .
O7 O 1.1510(6) 0.5303(4) 0.62733(16) 0.0605(11) Uani 1 1 d . . . . .
O8 O 0.7033(6) 0.3963(3) 0.59712(14) 0.0467(8) Uani 1 1 d . . . . .
H1W H 0.5640 0.3693 0.5964 0.056 Uiso 1 1 d R U . . .
H2W H 0.7884 0.3529 0.5950 0.056 Uiso 1 1 d R U . . .
C1 C 0.6742(8) 0.6542(4) 0.71454(19) 0.0406(11) Uani 1 1 d . . . . .
C2 C 0.5512(8) 0.7343(4) 0.74382(19) 0.0401(11) Uani 1 1 d . . . . .
C3 C 0.4932(8) 0.8138(4) 0.7134(2) 0.0423(11) Uani 1 1 d . . . . .
H3 H 0.5418 0.8190 0.6786 0.051 Uiso 1 1 calc R U . . .
C4 C 0.3648(8) 0.8858(4) 0.7333(2) 0.0432(11) Uani 1 1 d . . . . .
C5 C 0.2961(9) 0.8704(4) 0.7857(2) 0.0511(13) Uani 1 1 d . . . . .
H5 H 0.2054 0.9161 0.8000 0.061 Uiso 1 1 calc R U . . .
C6 C 0.4786(8) 0.7268(4) 0.7963(2) 0.0445(11) Uani 1 1 d . . . . .
C7 C 0.3010(8) 0.9743(4) 0.7031(2) 0.0423(11) Uani 1 1 d . . . . .
C8 C 0.1071(10) 1.0126(5) 0.7114(2) 0.0556(14) Uani 1 1 d . . . . .
H8A H 0.0127 0.9812 0.7362 0.067 Uiso 1 1 calc R U . . .
C9 C 0.0529(9) 1.0960(4) 0.6835(2) 0.0512(13) Uani 1 1 d . . . . .
H9 H -0.0787 1.1195 0.6895 0.061 Uiso 1 1 calc R U . . .
C10 C 0.1886(8) 1.1457(4) 0.6469(2) 0.0452(12) Uani 1 1 d . . . . .
C11 C 0.1222(9) 1.2410(4) 0.6186(2) 0.0492(13) Uani 1 1 d . . . . .
C12 C 0.3823(9) 1.1089(5) 0.6377(2) 0.0514(13) Uani 1 1 d . . . . .
H12 H 0.4778 1.1427 0.6137 0.062 Uiso 1 1 calc R U . . .
C13 C 0.4341(8) 1.0219(4) 0.6640(2) 0.0465(12) Uani 1 1 d . . . . .
H13 H 0.5594 0.9946 0.6557 0.056 Uiso 1 1 calc R U . . .
C14 C 0.5325(8) 0.6447(4) 0.8326(2) 0.0439(11) Uani 1 1 d . . . . .
C15 C 0.3799(9) 0.6065(5) 0.8699(2) 0.0488(12) Uani 1 1 d . . . . .
H15 H 0.2503 0.6340 0.8715 0.059 Uiso 1 1 calc R U . . .
C16 C 0.4190(10) 0.5282(5) 0.9043(2) 0.0523(13) Uani 1 1 d . . . . .
H16 H 0.3151 0.5030 0.9284 0.063 Uiso 1 1 calc R U . . .
C17 C 0.6125(9) 0.4882(4) 0.9028(2) 0.0482(12) Uani 1 1 d . . . . .
C18 C 0.6533(9) 0.4039(5) 0.9398(2) 0.0533(14) Uani 1 1 d . . . . .
C19 C 0.7673(9) 0.5271(5) 0.8669(2) 0.0510(13) Uani 1 1 d . . . . .
H19 H 0.8988 0.5011 0.8662 0.061 Uiso 1 1 calc R U . . .
C20 C 0.7266(9) 0.6045(5) 0.8321(2) 0.0508(13) Uani 1 1 d . . . . .
H20 H 0.8312 0.6297 0.8082 0.061 Uiso 1 1 calc R U . . .
C21 C 0.7021(9) 0.3555(4) 0.7253(2) 0.0501(13) Uani 1 1 d . . . . .
H21 H 0.5639 0.3543 0.7072 0.060 Uiso 1 1 calc R U . . .
C22 C 0.7156(9) 0.2796(4) 0.7627(2) 0.0482(12) Uani 1 1 d . . . . .
H22 H 0.5880 0.2297 0.7696 0.058 Uiso 1 1 calc R U . . .
C23 C 0.9193(8) 0.2780(4) 0.7901(2) 0.0417(11) Uani 1 1 d . . . . .
C24 C 1.0996(8) 0.3587(4) 0.7792(2) 0.0458(12) Uani 1 1 d . . . . .
H24 H 1.2390 0.3635 0.7974 0.055 Uiso 1 1 calc R U . . .
C25 C 1.0731(8) 0.4314(4) 0.7417(2) 0.0456(12) Uani 1 1 d . . . . .
H25 H 1.1969 0.4843 0.7352 0.055 Uiso 1 1 calc R U . . .
C26 C 0.9445(8) 0.1932(4) 0.8276(2) 0.0443(12) Uani 1 1 d . . . . .
C27 C 0.7872(10) 0.0952(5) 0.8260(3) 0.0655(17) Uani 1 1 d . . . . .
H27 H 0.6581 0.0847 0.8025 0.079 Uiso 1 1 calc R U . . .
C28 C 0.8138(10) 0.0123(5) 0.8578(3) 0.0675(18) Uani 1 1 d . . . . .
H28 H 0.7026 -0.0523 0.8558 0.081 Uiso 1 1 calc R U . . .
C29 C 1.0071(8) 0.0244(4) 0.8933(2) 0.0424(11) Uani 1 1 d . . . . .
C30 C 1.1607(10) 0.1228(5) 0.8957(2) 0.0606(16) Uani 1 1 d . . . . .
H30 H 1.2878 0.1349 0.9200 0.073 Uiso 1 1 calc R U . . .
C31 C 1.1333(10) 0.2040(5) 0.8633(3) 0.0654(18) Uani 1 1 d . . . . .
H31 H 1.2448 0.2685 0.8654 0.078 Uiso 1 1 calc R U . . .
C32 C 1.0331(9) -0.0674(4) 0.9270(2) 0.0464(12) Uani 1 1 d . . . . .
C33 C 0.8554(9) -0.1469(5) 0.9383(2) 0.0519(13) Uani 1 1 d . . . . .
H33 H 0.7118 -0.1444 0.9251 0.062 Uiso 1 1 calc R U . . .
C34 C 0.8897(10) -0.2306(5) 0.9694(2) 0.0583(15) Uani 1 1 d . . . . .
H34 H 0.7662 -0.2836 0.9760 0.070 Uiso 1 1 calc R U . . .
C35 C 1.2579(10) -0.1635(5) 0.9788(3) 0.0655(17) Uani 1 1 d . . . . .
H35 H 1.3996 -0.1687 0.9923 0.079 Uiso 1 1 calc R U . . .
C36 C 1.2410(10) -0.0766(5) 0.9481(2) 0.0567(15) Uani 1 1 d . . . . .
H36 H 1.3676 -0.0254 0.9418 0.068 Uiso 1 1 calc R U . . .
C37 C 0.6066(9) 0.6257(4) 0.5626(2) 0.0520(14) Uani 1 1 d . . . . .
H37 H 0.5198 0.5533 0.5560 0.062 Uiso 1 1 calc R U . . .
C38 C 0.5379(10) 0.7092(4) 0.5367(2) 0.0565(15) Uani 1 1 d . . . . .
H38 H 0.4086 0.6913 0.5129 0.068 Uiso 1 1 calc R U . . .
C39 C 0.6564(9) 0.8177(4) 0.5453(2) 0.0454(12) Uani 1 1 d . . . . .
C40 C 0.8559(9) 0.8357(4) 0.5790(2) 0.0496(13) Uani 1 1 d . . . . .
H40 H 0.9485 0.9067 0.5850 0.059 Uiso 1 1 calc R U . . .
C41 C 0.9151(9) 0.7491(5) 0.6034(2) 0.0496(13) Uani 1 1 d . . . . .
H41 H 1.0480 0.7640 0.6258 0.059 Uiso 1 1 calc R U . . .
C42 C 0.5774(9) 0.9105(4) 0.52192(19) 0.0433(11) Uani 1 1 d . . . . .
C43 C 0.3597(9) 0.8974(4) 0.4996(2) 0.0524(14) Uani 1 1 d . . . . .
H43 H 0.2622 0.8285 0.4990 0.063 Uiso 1 1 calc R U . . .
C44 C 0.7162(9) 1.0160(5) 0.5218(2) 0.0570(15) Uani 1 1 d . . . . .
H44 H 0.8634 1.0282 0.5365 0.068 Uiso 1 1 calc R U . . .

loop_
_atom_site_aniso_label
_atom_site_aniso_U_11
_atom_site_aniso_U_22
_atom_site_aniso_U_33
_atom_site_aniso_U_23
_atom_site_aniso_U_13
_atom_site_aniso_U_12
Ni1 0.0414(5) 0.0392(5) 0.0469(5) 0.0223(4) -0.0054(4) 0.0186(4)
N1 0.057(3) 0.049(2) 0.044(2) 0.0115(19) 0.003(2) 0.024(2)
N2 0.040(2) 0.033(2) 0.059(3) 0.0234(18) -0.0043(19) 0.0160(17)
N3 0.067(3) 0.057(3) 0.059(3) 0.031(2) 0.001(2) 0.019(2)
N4 0.052(2) 0.036(2) 0.051(2) 0.0218(18) -0.0087(19) 0.0204(19)
O1 0.0423(19) 0.050(2) 0.0501(19) 0.0217(16) -0.0007(15) 0.0144(16)
O2 0.0394(17) 0.0431(18) 0.056(2) 0.0178(16) -0.0037(15) 0.0196(15)
O3 0.047(2) 0.054(2) 0.104(3) 0.029(2) -0.005(2) 0.0278(19)
O4 0.053(2) 0.081(3) 0.155(5) 0.076(3) 0.001(3) 0.022(2)
O5 0.062(3) 0.084(3) 0.086(3) 0.057(3) -0.001(2) 0.008(2)
O6 0.071(3) 0.086(3) 0.086(3) 0.060(3) 0.007(2) 0.031(3)
O7 0.0401(19) 0.090(3) 0.061(2) 0.038(2) 0.0031(17) 0.023(2)
O8 0.0476(19) 0.0379(17) 0.059(2) 0.0145(16) -0.0079(16) 0.0199(15)
C1 0.044(3) 0.039(2) 0.042(2) 0.019(2) -0.011(2) 0.012(2)
C2 0.046(3) 0.038(2) 0.041(2) 0.014(2) -0.001(2) 0.016(2)
C3 0.053(3) 0.038(2) 0.042(3) 0.012(2) -0.001(2) 0.021(2)
C4 0.040(3) 0.043(3) 0.050(3) 0.011(2) -0.001(2) 0.016(2)
C5 0.062(3) 0.046(3) 0.055(3) 0.014(2) 0.003(3) 0.030(3)
C6 0.045(3) 0.047(3) 0.044(3) 0.016(2) -0.001(2) 0.011(2)
C7 0.041(2) 0.035(2) 0.055(3) 0.014(2) -0.002(2) 0.015(2)
C8 0.056(3) 0.053(3) 0.067(4) 0.024(3) 0.007(3) 0.026(3)
C9 0.046(3) 0.052(3) 0.062(3) 0.010(3) 0.004(2) 0.023(2)
C10 0.048(3) 0.035(2) 0.055(3) 0.011(2) -0.009(2) 0.014(2)
C11 0.048(3) 0.036(3) 0.066(3) 0.010(2) -0.013(3) 0.019(2)
C12 0.050(3) 0.054(3) 0.061(3) 0.027(3) 0.004(3) 0.025(3)
C13 0.044(3) 0.046(3) 0.057(3) 0.017(2) 0.003(2) 0.024(2)
C14 0.048(3) 0.045(3) 0.041(3) 0.013(2) -0.004(2) 0.013(2)
C15 0.050(3) 0.055(3) 0.046(3) 0.015(2) -0.001(2) 0.019(2)
C16 0.061(3) 0.052(3) 0.046(3) 0.018(2) 0.001(2) 0.012(3)
C17 0.050(3) 0.049(3) 0.045(3) 0.016(2) -0.007(2) 0.009(2)
C18 0.053(3) 0.050(3) 0.055(3) 0.019(3) -0.012(3) 0.006(3)
C19 0.047(3) 0.062(3) 0.050(3) 0.024(3) 0.001(2) 0.017(3)
C20 0.053(3) 0.065(3) 0.043(3) 0.029(3) 0.003(2) 0.022(3)
C21 0.049(3) 0.050(3) 0.057(3) 0.021(2) -0.010(2) 0.021(2)
C22 0.047(3) 0.046(3) 0.056(3) 0.026(2) -0.006(2) 0.014(2)
C23 0.049(3) 0.034(2) 0.046(3) 0.014(2) -0.005(2) 0.017(2)
C24 0.042(3) 0.047(3) 0.051(3) 0.020(2) -0.012(2) 0.014(2)
C25 0.040(2) 0.045(3) 0.054(3) 0.022(2) -0.010(2) 0.012(2)
C26 0.048(3) 0.043(3) 0.046(3) 0.019(2) -0.007(2) 0.017(2)
C27 0.053(3) 0.064(4) 0.080(4) 0.038(3) -0.020(3) 0.008(3)
C28 0.056(3) 0.058(3) 0.086(4) 0.038(3) -0.027(3) 0.005(3)
C29 0.052(3) 0.039(3) 0.041(2) 0.017(2) -0.001(2) 0.017(2)
C30 0.064(4) 0.051(3) 0.066(4) 0.030(3) -0.027(3) 0.011(3)
C31 0.068(4) 0.049(3) 0.077(4) 0.034(3) -0.030(3) 0.004(3)
C32 0.055(3) 0.046(3) 0.045(3) 0.018(2) -0.001(2) 0.021(2)
C33 0.049(3) 0.054(3) 0.059(3) 0.030(3) 0.001(3) 0.017(3)
C34 0.064(4) 0.051(3) 0.064(3) 0.030(3) -0.005(3) 0.013(3)
C35 0.062(4) 0.069(4) 0.079(4) 0.040(3) -0.003(3) 0.033(3)
C36 0.053(3) 0.057(3) 0.065(4) 0.031(3) -0.004(3) 0.014(3)
C37 0.054(3) 0.041(3) 0.060(3) 0.020(2) -0.016(3) 0.009(2)
C38 0.068(4) 0.046(3) 0.058(3) 0.022(2) -0.023(3) 0.019(3)
C39 0.054(3) 0.038(3) 0.050(3) 0.018(2) -0.007(2) 0.020(2)
C40 0.055(3) 0.042(3) 0.056(3) 0.023(2) -0.007(2) 0.015(2)
C41 0.046(3) 0.054(3) 0.053(3) 0.028(2) -0.009(2) 0.015(2)
C42 0.054(3) 0.043(3) 0.038(2) 0.019(2) -0.002(2) 0.019(2)
C43 0.058(3) 0.039(3) 0.064(3) 0.024(2) -0.009(3) 0.016(2)
C44 0.052(3) 0.049(3) 0.073(4) 0.025(3) -0.016(3) 0.015(3)

loop_
_atom_type_symbol
_atom_type_description
_atom_type_scat_dispersion_real
_atom_type_scat_dispersion_imag
_atom_type_scat_source
C C 0.0181 0.0091 'International Tables Vol C Tables 4.2.6.8 and 6.1.1.4'
H H 0.0000 0.0000 'International Tables Vol C Tables 4.2.6.8 and 6.1.1.4'
N N 0.0311 0.0180 'International Tables Vol C Tables 4.2.6.8 and 6.1.1.4'
O O 0.0492 0.0322 'International Tables Vol C Tables 4.2.6.8 and 6.1.1.4'
Ni Ni -3.0029 0.5091 'International Tables Vol C Tables 4.2.6.8 and 6.1.1.4'

loop_
_geom_angle_atom_site_label_1
_geom_angle_atom_site_label_2
_geom_angle_atom_site_label_3
_geom_angle
_geom_angle_site_symmetry_1
_geom_angle_site_symmetry_3
_geom_angle_publ_flag
O8 Ni1 O7 90.97(17) . . ?
O8 Ni1 N2 91.66(15) . . ?
O7 Ni1 N2 93.63(15) . . ?
O8 Ni1 N4 92.42(15) . . ?
O7 Ni1 N4 90.40(16) . . ?
N2 Ni1 N4 174.22(17) . . ?
O8 Ni1 O2 100.58(14) . . ?
O7 Ni1 O2 168.22(16) . . ?
N2 Ni1 O2 88.37(15) . . ?
N4 Ni1 O2 86.85(15) . . ?
O8 Ni1 O1 162.19(14) . . ?
O7 Ni1 O1 106.63(16) . . ?
N2 Ni1 O1 89.93(15) . . ?
N4 Ni1 O1 84.94(15) . . ?
O2 Ni1 O1 61.73(13) . . ?
C5 N1 C6 118.8(5) . . ?
C21 N2 C25 116.9(4) . . ?
C21 N2 Ni1 119.8(3) . . ?
C25 N2 Ni1 123.2(3) . . ?
C35 N3 C34 115.6(5) . . ?
C37 N4 C41 116.1(4) . . ?
C37 N4 Ni1 121.2(3) . . ?
C41 N4 Ni1 120.5(3) . . ?
C1 O1 Ni1 87.1(3) . . ?
C1 O2 Ni1 88.9(3) . . ?
C18 O6 H6 109.5 . . ?
Ni1 O8 H1W 118.3 . . ?
Ni1 O8 H2W 109.5 . . ?
H1W O8 H2W 118.7 . . ?
O1 C1 O2 121.8(5) . . ?
O1 C1 C2 121.8(4) . . ?
O2 C1 C2 116.2(4) . . ?
C3 C2 C6 119.3(5) . . ?
C3 C2 C1 115.4(4) . . ?
C6 C2 C1 125.1(4) . . ?
C2 C3 C4 121.5(5) . . ?
C2 C3 H3 119.3 . . ?
C4 C3 H3 119.3 . . ?
C3 C4 C5 115.1(4) . . ?
C3 C4 C7 124.0(5) . . ?
C5 C4 C7 120.8(5) . . ?
N1 C5 C4 125.0(5) . . ?
N1 C5 H5 117.5 . . ?
C4 C5 H5 117.5 . . ?
N1 C6 C2 120.2(4) . . ?
N1 C6 C14 116.1(5) . . ?
C2 C6 C14 123.7(5) . . ?
C8 C7 C13 117.3(4) . . ?
C8 C7 C4 122.0(5) . . ?
C13 C7 C4 120.7(4) . . ?
C9 C8 C7 120.9(5) . . ?
C9 C8 H8A 119.5 . . ?
C7 C8 H8A 119.5 . . ?
C8 C9 C10 121.5(5) . . ?
C8 C9 H9 119.2 . . ?
C10 C9 H9 119.2 . . ?
C9 C10 C12 118.7(5) . . ?
C9 C10 C11 118.9(5) . . ?
C12 C10 C11 122.4(5) . . ?
O3 C11 O4 125.3(5) . . ?
O3 C11 C10 115.6(5) . . ?
O4 C11 C10 119.0(5) . . ?
C13 C12 C10 120.2(5) . . ?
C13 C12 H12 119.9 . . ?
C10 C12 H12 119.9 . . ?
C12 C13 C7 121.2(5) . . ?
C12 C13 H13 119.4 . . ?
C7 C13 H13 119.4 . . ?
C20 C14 C15 118.2(5) . . ?
C20 C14 C6 123.4(5) . . ?
C15 C14 C6 118.4(5) . . ?
C16 C15 C14 121.2(5) . . ?
C16 C15 H15 119.4 . . ?
C14 C15 H15 119.4 . . ?
C17 C16 C15 119.8(5) . . ?
C17 C16 H16 120.1 . . ?
C15 C16 H16 120.1 . . ?
C16 C17 C19 119.6(5) . . ?
C16 C17 C18 119.6(5) . . ?
C19 C17 C18 120.8(5) . . ?
O5 C18 O6 124.0(5) . . ?
O5 C18 C17 122.3(5) . . ?
O6 C18 C17 113.7(5) . . ?
C17 C19 C20 120.4(5) . . ?
C17 C19 H19 119.8 . . ?
C20 C19 H19 119.8 . . ?
C14 C20 C19 120.8(5) . . ?
C14 C20 H20 119.6 . . ?
C19 C20 H20 119.6 . . ?
N2 C21 C22 123.2(5) . . ?
N2 C21 H21 118.4 . . ?
C22 C21 H21 118.4 . . ?
C21 C22 C23 120.1(5) . . ?
C21 C22 H22 119.9 . . ?
C23 C22 H22 119.9 . . ?
C22 C23 C24 116.1(4) . . ?
C22 C23 C26 122.0(5) . . ?
C24 C23 C26 121.9(4) . . ?
C25 C24 C23 120.4(4) . . ?
C25 C24 H24 119.8 . . ?
C23 C24 H24 119.8 . . ?
N2 C25 C24 123.2(5) . . ?
N2 C25 H25 118.4 . . ?
C24 C25 H25 118.4 . . ?
C27 C26 C31 116.1(5) . . ?
C27 C26 C23 121.5(4) . . ?
C31 C26 C23 122.3(5) . . ?
C28 C27 C26 122.5(5) . . ?
C28 C27 H27 118.7 . . ?
C26 C27 H27 118.7 . . ?
C27 C28 C29 120.5(6) . . ?
C27 C28 H28 119.8 . . ?
C29 C28 H28 119.8 . . ?
C30 C29 C28 116.9(5) . . ?
C30 C29 C32 123.7(5) . . ?
C28 C29 C32 119.5(5) . . ?
C31 C30 C29 122.0(5) . . ?
C31 C30 H30 119.0 . . ?
C29 C30 H30 119.0 . . ?
C30 C31 C26 122.0(5) . . ?
C30 C31 H31 119.0 . . ?
C26 C31 H31 119.0 . . ?
C33 C32 C36 116.6(5) . . ?
C33 C32 C29 122.7(5) . . ?
C36 C32 C29 120.8(5) . . ?
C32 C33 C34 120.2(5) . . ?
C32 C33 H33 119.9 . . ?
C34 C33 H33 119.9 . . ?
N3 C34 C33 123.8(6) . . ?
N3 C34 H34 118.1 . . ?
C33 C34 H34 118.1 . . ?
N3 C35 C36 124.9(5) . . ?
N3 C35 H35 117.5 . . ?
C36 C35 H35 117.5 . . ?
C32 C36 C35 118.9(6) . . ?
C32 C36 H36 120.6 . . ?
C35 C36 H36 120.6 . . ?
N4 C37 C38 123.0(5) . . ?
N4 C37 H37 118.5 . . ?
C38 C37 H37 118.5 . . ?
C39 C38 C37 121.3(5) . . ?
C39 C38 H38 119.3 . . ?
C37 C38 H38 119.3 . . ?
C38 C39 C40 115.4(4) . . ?
C38 C39 C42 122.6(5) . . ?
C40 C39 C42 122.0(5) . . ?
C41 C40 C39 120.3(5) . . ?
C41 C40 H40 119.9 . . ?
C39 C40 H40 119.9 . . ?
N4 C41 C40 123.7(5) . . ?
N4 C41 H41 118.1 . . ?
C40 C41 H41 118.1 . . ?
C43 C42 C44 116.5(5) . . ?
C43 C42 C39 121.4(5) . . ?
C44 C42 C39 122.1(5) . . ?
C44 C43 C42 121.8(5) 2_676 . ?
C44 C43 H43 119.1 2_676 . ?
C42 C43 H43 119.1 . . ?
C43 C44 C42 121.7(5) 2_676 . ?
C43 C44 H44 119.2 2_676 . ?
C42 C44 H44 119.2 . . ?

loop_
_geom_bond_atom_site_label_1
_geom_bond_atom_site_label_2
_geom_bond_distance
_geom_bond_site_symmetry_2
_geom_bond_publ_flag
Ni1 O8 2.033(3) . ?
Ni1 O7 2.052(4) . ?
Ni1 N2 2.085(4) . ?
Ni1 N4 2.094(4) . ?
Ni1 O2 2.116(3) . ?
Ni1 O1 2.180(4) . ?
N1 C5 1.323(6) . ?
N1 C6 1.349(7) . ?
N2 C21 1.327(7) . ?
N2 C25 1.345(6) . ?
N3 C35 1.322(8) . ?
N3 C34 1.322(7) . ?
N4 C37 1.339(6) . ?
N4 C41 1.340(7) . ?
O1 C1 1.242(6) . ?
O2 C1 1.281(6) . ?
O3 C11 1.235(6) . ?
O4 C11 1.237(7) . ?
O5 C18 1.205(7) . ?
O6 C18 1.309(7) . ?
O6 H6 0.8200 . ?
O8 H1W 0.8527 . ?
O8 H2W 0.8200 . ?
C1 C2 1.515(7) . ?
C2 C3 1.377(6) . ?
C2 C6 1.401(7) . ?
C3 C4 1.376(7) . ?
C3 H3 0.9300 . ?
C4 C5 1.405(7) . ?
C4 C7 1.478(6) . ?
C5 H5 0.9300 . ?
C6 C14 1.486(7) . ?
C7 C8 1.391(7) . ?
C7 C13 1.403(7) . ?
C8 C9 1.372(7) . ?
C8 H8A 0.9300 . ?
C9 C10 1.376(7) . ?
C9 H9 0.9300 . ?
C10 C12 1.384(7) . ?
C10 C11 1.532(6) . ?
C12 C13 1.383(7) . ?
C12 H12 0.9300 . ?
C13 H13 0.9300 . ?
C14 C20 1.384(7) . ?
C14 C15 1.403(7) . ?
C15 C16 1.391(7) . ?
C15 H15 0.9300 . ?
C16 C17 1.381(8) . ?
C16 H16 0.9300 . ?
C17 C19 1.390(7) . ?
C17 C18 1.494(7) . ?
C19 C20 1.392(7) . ?
C19 H19 0.9300 . ?
C20 H20 0.9300 . ?
C21 C22 1.387(7) . ?
C21 H21 0.9300 . ?
C22 C23 1.388(6) . ?
C22 H22 0.9300 . ?
C23 C24 1.391(7) . ?
C23 C26 1.483(6) . ?
C24 C25 1.371(6) . ?
C24 H24 0.9300 . ?
C25 H25 0.9300 . ?
C26 C27 1.377(8) . ?
C26 C31 1.386(7) . ?
C27 C28 1.375(7) . ?
C27 H27 0.9300 . ?
C28 C29 1.400(7) . ?
C28 H28 0.9300 . ?
C29 C30 1.367(7) . ?
C29 C32 1.493(6) . ?
C30 C31 1.366(7) . ?
C30 H30 0.9300 . ?
C31 H31 0.9300 . ?
C32 C33 1.375(7) . ?
C32 C36 1.380(7) . ?
C33 C34 1.383(7) . ?
C33 H33 0.9300 . ?
C34 H34 0.9300 . ?
C35 C36 1.385(7) . ?
C35 H35 0.9300 . ?
C36 H36 0.9300 . ?
C37 C38 1.382(7) . ?
C37 H37 0.9300 . ?
C38 C39 1.369(7) . ?
C38 H38 0.9300 . ?
C39 C40 1.401(7) . ?
C39 C42 1.479(6) . ?
C40 C41 1.371(7) . ?
C40 H40 0.9300 . ?
C41 H41 0.9300 . ?
C42 C43 1.386(7) . ?
C42 C44 1.399(7) . ?
C43 C44 1.381(7) 2_676 ?
C43 H43 0.9300 . ?
C44 C43 1.381(7) 2_676 ?
C44 H44 0.9300 . ?

loop_
_geom_hbond_atom_site_label_D
_geom_hbond_atom_site_label_H
_geom_hbond_atom_site_label_A
_geom_hbond_distance_DH
_geom_hbond_distance_HA
_geom_hbond_distance_DA
_geom_hbond_angle_DHA
_geom_hbond_site_symmetry_A
C34 H34 O5 0.93 2.41 3.248(7) 149.2 2_657
C25 H25 O2 0.93 2.63 3.503(6) 156.7 1_655
O8 H2W O3 0.82 1.83 2.602(5) 156.9 1_645
O8 H1W O4 0.85 1.83 2.681(6) 173.8 1_545
O6 H6 N3 0.82 1.83 2.647(6) 175.2 2_757
C34 H34 O5 0.93 2.41 3.248(7) 149.2 2_657
C25 H25 O2 0.93 2.63 3.503(6) 156.7 1_655
O8 H2W O3 0.82 1.83 2.602(5) 156.9 1_645
O8 H1W O4 0.85 1.83 2.681(6) 173.8 1_545
O6 H6 N3 0.82 1.83 2.647(6) 175.2 2_757
O6 H6 N3 0.82 1.83 2.647(6) 175.2 2_757
O8 H1W O4 0.85 1.83 2.681(6) 173.8 1_545
O8 H2W O3 0.82 1.83 2.602(5) 156.9 1_645
C25 H25 O2 0.93 2.63 3.503(6) 156.7 1_655
C34 H34 O5 0.93 2.41 3.248(7) 149.2 2_657
O6 H6 N3 0.82 1.83 2.647(6) 175.2 2_757
O8 H1W O4 0.85 1.83 2.681(6) 173.8 1_545
O8 H2W O3 0.82 1.83 2.602(5) 156.9 1_645
C25 H25 O2 0.93 2.63 3.503(6) 156.7 1_655
C34 H34 O5 0.93 2.41 3.248(7) 149.2 2_657

loop_
_geom_torsion_atom_site_label_1
_geom_torsion_atom_site_label_2
_geom_torsion_atom_site_label_3
_geom_torsion_atom_site_label_4
_geom_torsion
_geom_torsion_site_symmetry_1
_geom_torsion_site_symmetry_2
_geom_torsion_site_symmetry_3
_geom_torsion_site_symmetry_4
_geom_torsion_publ_flag
Ni1 O1 C1 O2 6.4(4) . . . . ?
Ni1 O1 C1 C2 -169.7(4) . . . . ?
Ni1 O2 C1 O1 -6.5(4) . . . . ?
Ni1 O2 C1 C2 169.7(3) . . . . ?
O1 C1 C2 C3 88.0(6) . . . . ?
O2 C1 C2 C3 -88.3(6) . . . . ?
O1 C1 C2 C6 -97.7(6) . . . . ?
O2 C1 C2 C6 86.1(6) . . . . ?
C6 C2 C3 C4 -0.3(8) . . . . ?
C1 C2 C3 C4 174.5(5) . . . . ?
C2 C3 C4 C5 -1.1(8) . . . . ?
C2 C3 C4 C7 178.7(5) . . . . ?
C6 N1 C5 C4 -1.2(9) . . . . ?
C3 C4 C5 N1 1.9(8) . . . . ?
C7 C4 C5 N1 -177.9(5) . . . . ?
C5 N1 C6 C2 -0.3(8) . . . . ?
C5 N1 C6 C14 -179.7(5) . . . . ?
C3 C2 C6 N1 1.0(8) . . . . ?
C1 C2 C6 N1 -173.2(5) . . . . ?
C3 C2 C6 C14 -179.7(5) . . . . ?
C1 C2 C6 C14 6.2(8) . . . . ?
C3 C4 C7 C8 152.4(5) . . . . ?
C5 C4 C7 C8 -27.8(8) . . . . ?
C3 C4 C7 C13 -26.5(8) . . . . ?
C5 C4 C7 C13 153.2(5) . . . . ?
C13 C7 C8 C9 -2.0(8) . . . . ?
C4 C7 C8 C9 179.0(5) . . . . ?
C7 C8 C9 C10 -0.7(9) . . . . ?
C8 C9 C10 C12 1.0(8) . . . . ?
C8 C9 C10 C11 -178.0(5) . . . . ?
C9 C10 C11 O3 -25.6(8) . . . . ?
C12 C10 C11 O3 155.5(5) . . . . ?
C9 C10 C11 O4 152.9(6) . . . . ?
C12 C10 C11 O4 -26.0(8) . . . . ?
C9 C10 C12 C13 1.5(8) . . . . ?
C11 C10 C12 C13 -179.6(5) . . . . ?
C10 C12 C13 C7 -4.3(8) . . . . ?
C8 C7 C13 C12 4.4(8) . . . . ?
C4 C7 C13 C12 -176.5(5) . . . . ?
N1 C6 C14 C20 -150.3(5) . . . . ?
C2 C6 C14 C20 30.4(8) . . . . ?
N1 C6 C14 C15 29.1(7) . . . . ?
C2 C6 C14 C15 -150.2(5) . . . . ?
C20 C14 C15 C16 -1.6(8) . . . . ?
C6 C14 C15 C16 179.0(5) . . . . ?
C14 C15 C16 C17 0.9(8) . . . . ?
C15 C16 C17 C19 0.4(8) . . . . ?
C15 C16 C17 C18 -179.8(5) . . . . ?
C16 C17 C18 O5 15.5(9) . . . . ?
C19 C17 C18 O5 -164.8(6) . . . . ?
C16 C17 C18 O6 -164.9(5) . . . . ?
C19 C17 C18 O6 14.9(8) . . . . ?
C16 C17 C19 C20 -1.0(9) . . . . ?
C18 C17 C19 C20 179.2(5) . . . . ?
C15 C14 C20 C19 1.0(8) . . . . ?
C6 C14 C20 C19 -179.6(5) . . . . ?
C17 C19 C20 C14 0.3(9) . . . . ?
C25 N2 C21 C22 -1.7(8) . . . . ?
Ni1 N2 C21 C22 175.4(4) . . . . ?
N2 C21 C22 C23 -0.6(9) . . . . ?
C21 C22 C23 C24 2.7(8) . . . . ?
C21 C22 C23 C26 -175.6(5) . . . . ?
C22 C23 C24 C25 -2.5(8) . . . . ?
C26 C23 C24 C25 175.8(5) . . . . ?
C21 N2 C25 C24 1.9(8) . . . . ?
Ni1 N2 C25 C24 -175.1(4) . . . . ?
C23 C24 C25 N2 0.2(9) . . . . ?
C22 C23 C26 C27 18.0(9) . . . . ?
C24 C23 C26 C27 -160.2(6) . . . . ?
C22 C23 C26 C31 -166.5(6) . . . . ?
C24 C23 C26 C31 15.3(9) . . . . ?
C31 C26 C27 C28 0.0(11) . . . . ?
C23 C26 C27 C28 175.8(6) . . . . ?
C26 C27 C28 C29 -0.8(12) . . . . ?
C27 C28 C29 C30 2.1(10) . . . . ?
C27 C28 C29 C32 -179.3(6) . . . . ?
C28 C29 C30 C31 -2.9(10) . . . . ?
C32 C29 C30 C31 178.6(6) . . . . ?
C29 C30 C31 C26 2.3(11) . . . . ?
C27 C26 C31 C30 -0.7(10) . . . . ?
C23 C26 C31 C30 -176.5(6) . . . . ?
C30 C29 C32 C33 157.8(6) . . . . ?
C28 C29 C32 C33 -20.6(9) . . . . ?
C30 C29 C32 C36 -22.7(9) . . . . ?
C28 C29 C32 C36 158.9(6) . . . . ?
C36 C32 C33 C34 0.0(9) . . . . ?
C29 C32 C33 C34 179.5(5) . . . . ?
C35 N3 C34 C33 -1.3(10) . . . . ?
C32 C33 C34 N3 0.8(10) . . . . ?
C34 N3 C35 C36 1.3(10) . . . . ?
C33 C32 C36 C35 0.0(9) . . . . ?
C29 C32 C36 C35 -179.5(5) . . . . ?
N3 C35 C36 C32 -0.7(11) . . . . ?
C41 N4 C37 C38 -2.1(9) . . . . ?
Ni1 N4 C37 C38 161.2(5) . . . . ?
N4 C37 C38 C39 -1.0(10) . . . . ?
C37 C38 C39 C40 3.8(9) . . . . ?
C37 C38 C39 C42 -174.6(5) . . . . ?
C38 C39 C40 C41 -3.5(9) . . . . ?
C42 C39 C40 C41 174.9(5) . . . . ?
C37 N4 C41 C40 2.3(9) . . . . ?
Ni1 N4 C41 C40 -161.1(4) . . . . ?
C39 C40 C41 N4 0.5(9) . . . . ?
C38 C39 C42 C43 13.5(9) . . . . ?
C40 C39 C42 C43 -164.8(6) . . . . ?
C38 C39 C42 C44 -167.4(6) . . . . ?
C40 C39 C42 C44 14.4(9) . . . . ?
C44 C42 C43 C44 0.1(10) . . . 2_676 ?
C39 C42 C43 C44 179.3(5) . . . 2_676 ?
C43 C42 C44 C43 -0.1(10) . . . 2_676 ?
C39 C42 C44 C43 -179.3(5) . . . 2_676 ?
